data_2018505
loop_
_publ_author_name
'Duan, Xin-E'
'Tong, Hong-Bo'
'Bai, Sheng-Di'
'Wei, Xue-Hong'
'Liu, Dian-Sheng'

_publ_section_title
;
 <i>meso</i>-Bis{\h^5^-1-[1-(dimethylamino)ethenyl]-3-(trimethylsilyl)cyclopentadienyl}iron(II)
 and the cobalt(II) analogue
;
_journal_coeditor_code SF3173
_journal_issue 6
_journal_name_full 'Acta Crystallographica Section C'
_journal_page_first m139
_journal_page_last m142
_journal_paper_doi 10.1107/S0108270112019312
_journal_volume 68
_journal_year 2012
_chemical_formula_iupac '[Fe (C12 H20 N Si)2]'
_chemical_formula_moiety 'C24 H40 Fe N2 Si2'
_chemical_formula_sum 'C24 H40 Fe N2 Si2'
_chemical_formula_weight 468.61
_chemical_melting_point_gt 350
_chemical_melting_point_lt 353
_chemical_name_systematic
;
<i>meso</i>-bis{\h^5^-1-[1-(dimethylamino)ethenyl]-3-
(trimethylsilyl)cyclopentadienyl}iron(II)
;
_space_group_IT_number 14
_symmetry_cell_setting monoclinic
_symmetry_space_group_name_Hall '-P 2yn'
_symmetry_space_group_name_H-M 'P 1 21/n 1'
_atom_sites_solution_hydrogens geom
_atom_sites_solution_primary direct
_atom_sites_solution_secondary difmap
_audit_creation_method SHELXL97
_cell_angle_alpha 90.00
_cell_angle_beta 102.978(3)
_cell_angle_gamma 90.00
_cell_formula_units_Z 4
_cell_length_a 10.186(2)
_cell_length_b 11.736(3)
_cell_length_c 22.341(5)
_cell_measurement_reflns_used 2478
_cell_measurement_temperature 213(2)
_cell_measurement_theta_max 22.890
_cell_measurement_theta_min 2.439
_cell_volume 2602.5(10)
_computing_cell_refinement 'SAINT (Siemens, 1996)'
_computing_data_collection 'SMART (Siemens, 1996)'
_computing_data_reduction 'SAINT (Siemens, 1996)'
_computing_molecular_graphics 'SHELXTL (Sheldrick, 2008)'
_computing_publication_material 'SHELXTL (Sheldrick, 2008)'
_computing_structure_refinement 'SHELXL97 (Sheldrick, 2008)'
_computing_structure_solution 'SHELXS97 (Sheldrick, 2008)'
_diffrn_ambient_temperature 213(2)
_diffrn_measured_fraction_theta_full 0.995
_diffrn_measured_fraction_theta_max 0.995
_diffrn_measurement_device_type 'Siemens SMART CCD area-detector'
_diffrn_measurement_method \w
_diffrn_radiation_monochromator graphite
_diffrn_radiation_source 'fine-focus sealed tube'
_diffrn_radiation_type MoK\a
_diffrn_radiation_wavelength 0.71073
_diffrn_reflns_av_R_equivalents 0.0419
_diffrn_reflns_av_sigmaI/netI 0.0562
_diffrn_reflns_limit_h_max 12
_diffrn_reflns_limit_h_min -12
_diffrn_reflns_limit_k_max 13
_diffrn_reflns_limit_k_min -13
_diffrn_reflns_limit_l_max 26
_diffrn_reflns_limit_l_min -13
_diffrn_reflns_number 10503
_diffrn_reflns_theta_full 25.01
_diffrn_reflns_theta_max 25.01
_diffrn_reflns_theta_min 1.87
_exptl_absorpt_coefficient_mu 0.684
_exptl_absorpt_correction_T_max 0.8753
_exptl_absorpt_correction_T_min 0.8211
_exptl_absorpt_correction_type multi-scan
_exptl_absorpt_process_details '(SADABS; Sheldrick, 1996)'
_exptl_crystal_colour orange
_exptl_crystal_density_diffrn 1.196
_exptl_crystal_density_method 'not measured'
_exptl_crystal_description block
_exptl_crystal_F_000 1008
_exptl_crystal_size_max 0.30
_exptl_crystal_size_mid 0.20
_exptl_crystal_size_min 0.20
_refine_diff_density_max 0.440
_refine_diff_density_min -0.251
_refine_ls_extinction_method none
_refine_ls_goodness_of_fit_ref 1.093
_refine_ls_hydrogen_treatment constr
_refine_ls_matrix_type full
_refine_ls_number_parameters 272
_refine_ls_number_reflns 4563
_refine_ls_number_restraints 0
_refine_ls_restrained_S_all 1.093
_refine_ls_R_factor_all 0.0803
_refine_ls_R_factor_gt 0.0622
_refine_ls_shift/su_max 0.000
_refine_ls_shift/su_mean 0.000
_refine_ls_structure_factor_coef Fsqd
_refine_ls_weighting_details 'calc w = 1/[\s^2^(Fo^2^)+(0.0516P)^2^+1.9533P] where P=(Fo^2^+2Fc^2^)/3'
_refine_ls_weighting_scheme calc
_refine_ls_wR_factor_gt 0.1278
_refine_ls_wR_factor_ref 0.1360
_reflns_number_gt 3637
_reflns_number_total 4563
_reflns_threshold_expression I>2\s(I)
_cod_data_source_file sf3173.cif
_cod_data_source_block II
_cod_original_cell_volume 2602.6(9)
_cod_original_sg_symbol_H-M 'P 21/n'
_cod_database_code 2018505
_cod_database_fobs_code 2018505

loop_
_symmetry_equiv_pos_as_xyz
'x, y, z'
'-x+1/2, y+1/2, -z+1/2'
'-x, -y, -z'
'x-1/2, -y-1/2, z-1/2'

loop_
_atom_site_type_symbol
_atom_site_label
_atom_site_fract_x
_atom_site_fract_y
_atom_site_fract_z
_atom_site_U_iso_or_equiv
_atom_site_adp_type
_atom_site_calc_flag
_atom_site_refinement_flags
_atom_site_occupancy
_atom_site_symmetry_multiplicity
Fe Fe1 0.44403(5) 0.60960(5) 0.20887(2) 0.03458(18) Uani d . 1 1
N N1 0.0458(3) 0.6962(3) 0.12229(14) 0.0428(8) Uani d . 1 1
N N2 0.5682(3) 0.4059(3) 0.08073(14) 0.0415(8) Uani d . 1 1
Si Si1 0.42970(11) 0.68184(11) 0.36246(5) 0.0469(3) Uani d . 1 1
Si Si2 0.48011(12) 0.87583(10) 0.13649(6) 0.0499(3) Uani d . 1 1
C C10 0.2852(4) 0.7026(4) 0.39965(19) 0.0564(12) Uani d . 1 1
H H10A 0.3163 0.7404 0.4389 0.085 Uiso calc R 1 1
H H10B 0.2471 0.6291 0.4061 0.085 Uiso calc R 1 1
H H10C 0.2171 0.7490 0.3734 0.085 Uiso calc R 1 1
C C11 0.5471(6) 0.5759(5) 0.4071(2) 0.090(2) Uani d . 1 1
H H11A 0.6250 0.5678 0.3892 0.135 Uiso calc R 1 1
H H11B 0.5017 0.5030 0.4061 0.135 Uiso calc R 1 1
H H11C 0.5759 0.6014 0.4493 0.135 Uiso calc R 1 1
C C12 0.5145(4) 0.8206(5) 0.3596(2) 0.0697(15) Uani d . 1 1
H H12A 0.5240 0.8592 0.3987 0.105 Uiso calc R 1 1
H H12B 0.4612 0.8671 0.3273 0.105 Uiso calc R 1 1
H H12C 0.6030 0.8080 0.3514 0.105 Uiso calc R 1 1
C C22 0.4778(5) 0.9739(4) 0.2013(2) 0.0646(14) Uani d . 1 1
H H22A 0.3991 0.9583 0.2176 0.097 Uiso calc R 1 1
H H22B 0.4744 1.0520 0.1869 0.097 Uiso calc R 1 1
H H22C 0.5586 0.9627 0.2333 0.097 Uiso calc R 1 1
C C24 0.6049(5) 0.9286(5) 0.0940(3) 0.0798(17) Uani d . 1 1
H H24A 0.6917 0.9377 0.1222 0.120 Uiso calc R 1 1
H H24B 0.5753 1.0014 0.0752 0.120 Uiso calc R 1 1
H H24C 0.6129 0.8742 0.0623 0.120 Uiso calc R 1 1
C C23 0.3120(5) 0.8676(4) 0.0835(2) 0.0643(13) Uani d . 1 1
H H23A 0.3121 0.8076 0.0537 0.096 Uiso calc R 1 1
H H23B 0.2914 0.9398 0.0624 0.096 Uiso calc R 1 1
H H23C 0.2445 0.8510 0.1068 0.096 Uiso calc R 1 1
C C3 0.3610(3) 0.6230(3) 0.28451(16) 0.0350(9) Uani d . 1 1
C C4 0.3719(4) 0.5063(3) 0.26703(17) 0.0390(9) Uani d . 1 1
H H4 0.4239 0.4463 0.2933 0.047 Uiso calc R 1 1
C C5 0.2977(3) 0.4913(3) 0.20631(17) 0.0370(9) Uani d . 1 1
H H5 0.2889 0.4189 0.1830 0.044 Uiso calc R 1 1
C C1 0.2371(3) 0.5959(3) 0.18425(17) 0.0353(9) Uani d . 1 1
C C2 0.2775(3) 0.6770(3) 0.23247(16) 0.0334(9) Uani d . 1 1
H H2 0.2527 0.7587 0.2299 0.040 Uiso calc R 1 1
C C16 0.6206(4) 0.6991(4) 0.22255(19) 0.0466(11) Uani d . 1 1
H H16 0.6547 0.7511 0.2575 0.056 Uiso calc R 1 1
C C17 0.6463(4) 0.5814(4) 0.22230(18) 0.0454(11) Uani d . 1 1
H H17 0.7020 0.5376 0.2566 0.054 Uiso calc R 1 1
C C13 0.5792(3) 0.5359(4) 0.16479(17) 0.0383(9) Uani d . 1 1
C C14 0.5098(4) 0.6288(3) 0.13080(17) 0.0360(9) Uani d . 1 1
H H14 0.4524 0.6231 0.0888 0.043 Uiso calc R 1 1
C C15 0.5362(4) 0.7320(3) 0.16556(18) 0.0411(10) Uani d . 1 1
C C6 0.1458(4) 0.6142(3) 0.12319(17) 0.0382(9) Uani d . 1 1
C C7 0.1650(4) 0.5581(4) 0.07430(18) 0.0485(11) Uani d . 1 1
H H7A 0.1090 0.5724 0.0355 0.058 Uiso calc R 1 1
H H7B 0.2345 0.5040 0.0785 0.058 Uiso calc R 1 1
C C9 -0.0354(5) 0.7237(4) 0.06204(19) 0.0604(13) Uani d . 1 1
H H9A 0.0229 0.7475 0.0355 0.091 Uiso calc R 1 1
H H9C -0.0971 0.7849 0.0656 0.091 Uiso calc R 1 1
H H9B -0.0862 0.6569 0.0447 0.091 Uiso calc R 1 1
C C8 -0.0385(4) 0.6814(4) 0.16650(19) 0.0517(11) Uani d . 1 1
H H8A -0.0999 0.6182 0.1539 0.078 Uiso calc R 1 1
H H8B -0.0897 0.7505 0.1683 0.078 Uiso calc R 1 1
H H8C 0.0180 0.6657 0.2067 0.078 Uiso calc R 1 1
C C18 0.5798(4) 0.4171(4) 0.14367(18) 0.0399(10) Uani d . 1 1
C C19 0.5841(4) 0.3300(4) 0.1821(2) 0.0529(11) Uani d . 1 1
H H19A 0.5793 0.2549 0.1671 0.064 Uiso calc R 1 1
H H19B 0.5921 0.3434 0.2242 0.064 Uiso calc R 1 1
C C20 0.6608(4) 0.4717(4) 0.05345(19) 0.0484(11) Uani d . 1 1
H H20A 0.6745 0.5461 0.0728 0.073 Uiso calc R 1 1
H H20B 0.6233 0.4808 0.0098 0.073 Uiso calc R 1 1
H H20C 0.7464 0.4321 0.0596 0.073 Uiso calc R 1 1
C C21 0.5513(5) 0.2915(4) 0.0561(2) 0.0605(13) Uani d . 1 1
H H21A 0.6351 0.2498 0.0690 0.091 Uiso calc R 1 1
H H21B 0.5267 0.2949 0.0116 0.091 Uiso calc R 1 1
H H21C 0.4808 0.2531 0.0711 0.091 Uiso calc R 1 1

loop_
_atom_site_aniso_label
_atom_site_aniso_U_11
_atom_site_aniso_U_22
_atom_site_aniso_U_33
_atom_site_aniso_U_12
_atom_site_aniso_U_13
_atom_site_aniso_U_23
Fe1 0.0268(3) 0.0466(4) 0.0309(3) -0.0025(2) 0.0079(2) -0.0071(3)
N1 0.0353(18) 0.060(2) 0.0307(18) -0.0023(16) 0.0018(14) 0.0019(16)
N2 0.0425(19) 0.046(2) 0.0380(19) 0.0033(16) 0.0131(15) -0.0064(16)
Si1 0.0372(6) 0.0675(8) 0.0324(6) 0.0117(6) -0.0001(5) -0.0123(6)
Si2 0.0482(7) 0.0433(7) 0.0633(8) -0.0140(6) 0.0237(6) -0.0106(6)
C10 0.062(3) 0.072(3) 0.035(2) 0.007(2) 0.011(2) -0.005(2)
C11 0.086(4) 0.113(5) 0.055(3) 0.046(4) -0.016(3) -0.015(3)
C12 0.045(3) 0.097(4) 0.067(3) -0.008(3) 0.013(2) -0.038(3)
C22 0.060(3) 0.058(3) 0.079(4) -0.011(2) 0.023(3) -0.023(3)
C24 0.085(4) 0.065(3) 0.104(4) -0.021(3) 0.052(3) -0.002(3)
C23 0.063(3) 0.053(3) 0.076(4) -0.006(2) 0.012(3) -0.003(2)
C3 0.0270(18) 0.051(2) 0.027(2) 0.0008(17) 0.0066(16) -0.0064(18)
C4 0.034(2) 0.049(3) 0.036(2) 0.0028(18) 0.0112(17) 0.0005(19)
C5 0.033(2) 0.043(2) 0.038(2) -0.0055(18) 0.0141(17) -0.0065(18)
C1 0.0261(18) 0.048(2) 0.033(2) -0.0056(17) 0.0096(16) -0.0052(18)
C2 0.0261(18) 0.045(2) 0.029(2) -0.0014(17) 0.0073(16) -0.0025(17)
C16 0.028(2) 0.065(3) 0.048(3) -0.012(2) 0.0127(19) -0.018(2)
C17 0.0230(19) 0.078(3) 0.033(2) 0.0038(19) 0.0030(17) -0.003(2)
C13 0.0268(19) 0.056(3) 0.037(2) 0.0026(18) 0.0154(17) 0.0004(19)
C14 0.0310(19) 0.047(2) 0.032(2) -0.0042(17) 0.0114(16) -0.0029(18)
C15 0.034(2) 0.048(2) 0.045(3) -0.0128(18) 0.0168(19) -0.012(2)
C6 0.035(2) 0.049(2) 0.031(2) -0.0131(19) 0.0076(17) -0.0043(19)
C7 0.044(2) 0.069(3) 0.031(2) -0.013(2) 0.0060(19) -0.009(2)
C9 0.058(3) 0.074(3) 0.041(3) -0.005(2) -0.006(2) 0.011(2)
C8 0.037(2) 0.070(3) 0.048(3) 0.006(2) 0.011(2) -0.003(2)
C18 0.030(2) 0.052(3) 0.039(2) 0.0117(18) 0.0109(17) 0.001(2)
C19 0.055(3) 0.059(3) 0.048(3) 0.013(2) 0.021(2) 0.009(2)
C20 0.044(2) 0.062(3) 0.043(2) 0.007(2) 0.017(2) 0.006(2)
C21 0.076(3) 0.055(3) 0.055(3) -0.001(2) 0.023(3) -0.009(2)

loop_
_atom_type_symbol
_atom_type_description
_atom_type_scat_dispersion_real
_atom_type_scat_dispersion_imag
_atom_type_scat_source
C C 0.0033 0.0016 'International Tables Vol C Tables 4.2.6.8 and 6.1.1.4'
H H 0.0000 0.0000 'International Tables Vol C Tables 4.2.6.8 and 6.1.1.4'
N N 0.0061 0.0033 'International Tables Vol C Tables 4.2.6.8 and 6.1.1.4'
Si Si 0.0817 0.0704 'International Tables Vol C Tables 4.2.6.8 and 6.1.1.4'
Fe Fe 0.3463 0.8444 'International Tables Vol C Tables 4.2.6.8 and 6.1.1.4'

loop_
_geom_angle_atom_site_label_1
_geom_angle_atom_site_label_2
_geom_angle_atom_site_label_3
_geom_angle
C14 Fe1 C5 115.92(15)
C14 Fe1 C4 149.12(16)
C5 Fe1 C4 40.59(14)
C14 Fe1 C17 67.96(15)
C5 Fe1 C17 127.17(17)
C4 Fe1 C17 107.90(16)
C14 Fe1 C16 67.66(16)
C5 Fe1 C16 166.31(17)
C4 Fe1 C16 130.02(17)
C17 Fe1 C16 40.26(17)
C14 Fe1 C2 129.48(15)
C5 Fe1 C2 67.98(15)
C4 Fe1 C2 68.01(15)
C17 Fe1 C2 153.25(15)
C16 Fe1 C2 121.00(16)
C14 Fe1 C13 40.88(15)
C5 Fe1 C13 105.40(15)
C4 Fe1 C13 115.66(16)
C17 Fe1 C13 40.49(15)
C16 Fe1 C13 68.08(16)
C2 Fe1 C13 165.96(14)
C14 Fe1 C3 168.23(16)
C5 Fe1 C3 68.96(15)
C4 Fe1 C3 41.09(15)
C17 Fe1 C3 118.61(15)
C16 Fe1 C3 110.33(15)
C2 Fe1 C3 40.65(14)
C13 Fe1 C3 150.30(15)
C14 Fe1 C1 107.25(15)
C5 Fe1 C1 40.38(14)
C4 Fe1 C1 68.23(15)
C17 Fe1 C1 164.63(16)
C16 Fe1 C1 153.09(17)
C2 Fe1 C1 40.66(14)
C13 Fe1 C1 126.46(15)
C3 Fe1 C1 68.97(14)
C14 Fe1 C15 40.94(14)
C5 Fe1 C15 150.33(15)
C4 Fe1 C15 168.46(15)
C17 Fe1 C15 68.44(17)
C16 Fe1 C15 40.35(16)
C2 Fe1 C15 109.98(15)
C13 Fe1 C15 69.21(16)
C3 Fe1 C15 130.04(15)
C1 Fe1 C15 118.24(16)
C6 N1 C9 115.3(3)
C6 N1 C8 116.5(3)
C9 N1 C8 110.9(3)
C18 N2 C21 116.6(3)
C18 N2 C20 117.3(3)
C21 N2 C20 111.5(3)
C12 Si1 C11 111.0(3)
C12 Si1 C10 108.8(2)
C11 Si1 C10 109.1(2)
C12 Si1 C3 112.0(2)
C11 Si1 C3 108.4(2)
C10 Si1 C3 107.34(18)
C23 Si2 C22 111.1(2)
C23 Si2 C15 110.14(19)
C22 Si2 C15 110.4(2)
C23 Si2 C24 109.4(3)
C22 Si2 C24 108.9(2)
C15 Si2 C24 106.9(2)
Si1 C10 H10A 109.5
Si1 C10 H10B 109.5
H10A C10 H10B 109.5
Si1 C10 H10C 109.5
H10A C10 H10C 109.5
H10B C10 H10C 109.5
Si1 C11 H11A 109.5
Si1 C11 H11B 109.5
H11A C11 H11B 109.5
Si1 C11 H11C 109.5
H11A C11 H11C 109.5
H11B C11 H11C 109.5
Si1 C12 H12A 109.5
Si1 C12 H12B 109.5
H12A C12 H12B 109.5
Si1 C12 H12C 109.5
H12A C12 H12C 109.5
H12B C12 H12C 109.5
Si2 C22 H22A 109.5
Si2 C22 H22B 109.5
H22A C22 H22B 109.5
Si2 C22 H22C 109.5
H22A C22 H22C 109.5
H22B C22 H22C 109.5
Si2 C24 H24A 109.5
Si2 C24 H24B 109.5
H24A C24 H24B 109.5
Si2 C24 H24C 109.5
H24A C24 H24C 109.5
H24B C24 H24C 109.5
Si2 C23 H23A 109.5
Si2 C23 H23B 109.5
H23A C23 H23B 109.5
Si2 C23 H23C 109.5
H23A C23 H23C 109.5
H23B C23 H23C 109.5
C2 C3 C4 105.7(3)
C2 C3 Si1 129.0(3)
C4 C3 Si1 125.0(3)
C2 C3 Fe1 69.2(2)
C4 C3 Fe1 68.4(2)
Si1 C3 Fe1 131.34(19)
C5 C4 C3 108.9(3)
C5 C4 Fe1 69.6(2)
C3 C4 Fe1 70.5(2)
C5 C4 H4 125.5
C3 C4 H4 125.5
Fe1 C4 H4 125.5
C4 C5 C1 109.0(3)
C4 C5 Fe1 69.8(2)
C1 C5 Fe1 71.1(2)
C4 C5 H5 125.5
C1 C5 H5 125.5
Fe1 C5 H5 125.5
C5 C1 C2 106.7(3)
C5 C1 C6 125.5(3)
C2 C1 C6 127.8(4)
C5 C1 Fe1 68.6(2)
C2 C1 Fe1 69.03(19)
C6 C1 Fe1 128.8(3)
C3 C2 C1 109.8(3)
C3 C2 Fe1 70.2(2)
C1 C2 Fe1 70.3(2)
C3 C2 H2 125.1
C1 C2 H2 125.1
Fe1 C2 H2 125.1
C17 C16 C15 109.8(4)
C17 C16 Fe1 69.7(2)
C15 C16 Fe1 70.8(2)
C17 C16 H16 125.1
C15 C16 H16 125.1
Fe1 C16 H16 125.1
C16 C17 C13 108.7(4)
C16 C17 Fe1 70.1(2)
C13 C17 Fe1 70.3(2)
C16 C17 H17 125.6
C13 C17 H17 125.6
Fe1 C17 H17 125.6
C17 C13 C14 106.0(4)
C17 C13 C18 127.7(4)
C14 C13 C18 126.3(3)
C17 C13 Fe1 69.2(2)
C14 C13 Fe1 68.1(2)
C18 C13 Fe1 127.1(3)
C13 C14 C15 110.4(3)
C13 C14 Fe1 71.0(2)
C15 C14 Fe1 71.6(2)
C13 C14 H14 124.8
C15 C14 H14 124.8
Fe1 C14 H14 124.8
C16 C15 C14 105.0(4)
C16 C15 Si2 129.7(3)
C14 C15 Si2 125.1(3)
C16 C15 Fe1 68.9(2)
C14 C15 Fe1 67.5(2)
Si2 C15 Fe1 131.3(2)
C7 C6 N1 124.8(4)
C7 C6 C1 120.4(4)
N1 C6 C1 114.7(3)
C6 C7 H7A 120.0
C6 C7 H7B 120.0
H7A C7 H7B 120.0
N1 C9 H9A 109.5
N1 C9 H9C 109.5
H9A C9 H9C 109.5
N1 C9 H9B 109.5
H9A C9 H9B 109.5
H9C C9 H9B 109.5
N1 C8 H8A 109.5
N1 C8 H8B 109.5
H8A C8 H8B 109.5
N1 C8 H8C 109.5
H8A C8 H8C 109.5
H8B C8 H8C 109.5
C19 C18 N2 124.3(4)
C19 C18 C13 121.6(4)
N2 C18 C13 114.1(3)
C18 C19 H19A 120.0
C18 C19 H19B 120.0
H19A C19 H19B 120.0
N2 C20 H20A 109.5
N2 C20 H20B 109.5
H20A C20 H20B 109.5
N2 C20 H20C 109.5
H20A C20 H20C 109.5
H20B C20 H20C 109.5
N2 C21 H21A 109.5
N2 C21 H21B 109.5
H21A C21 H21B 109.5
N2 C21 H21C 109.5
H21A C21 H21C 109.5
H21B C21 H21C 109.5

loop_
_geom_bond_atom_site_label_1
_geom_bond_atom_site_label_2
_geom_bond_distance
Fe1 C14 2.017(4)
Fe1 C5 2.029(4)
Fe1 C4 2.031(4)
Fe1 C17 2.041(4)
Fe1 C16 2.046(4)
Fe1 C2 2.045(3)
Fe1 C13 2.055(4)
Fe1 C3 2.058(4)
Fe1 C1 2.062(3)
Fe1 C15 2.071(4)
N1 C6 1.398(5)
N1 C9 1.449(5)
N1 C8 1.457(5)
N2 C18 1.391(5)
N2 C21 1.446(5)
N2 C20 1.454(5)
Si1 C12 1.851(5)
Si1 C11 1.853(5)
Si1 C10 1.861(4)
Si1 C3 1.858(4)
Si2 C23 1.853(5)
Si2 C22 1.854(4)
Si2 C15 1.852(4)
Si2 C24 1.855(5)
C10 H10A 0.9700
C10 H10B 0.9700
C10 H10C 0.9700
C11 H11A 0.9700
C11 H11B 0.9700
C11 H11C 0.9700
C12 H12A 0.9700
C12 H12B 0.9700
C12 H12C 0.9700
C22 H22A 0.9700
C22 H22B 0.9700
C22 H22C 0.9700
C24 H24A 0.9700
C24 H24B 0.9700
C24 H24C 0.9700
C23 H23A 0.9700
C23 H23B 0.9700
C23 H23C 0.9700
C3 C2 1.425(5)
C3 C4 1.435(5)
C4 C5 1.408(5)
C4 H4 0.9900
C5 C1 1.412(5)
C5 H5 0.9900
C1 C2 1.427(5)
C1 C6 1.484(5)
C2 H2 0.9900
C16 C17 1.407(6)
C16 C15 1.420(6)
C16 H16 0.9900
C17 C13 1.417(5)
C17 H17 0.9900
C13 C14 1.422(5)
C13 C18 1.473(6)
C14 C15 1.431(5)
C14 H14 0.9900
C6 C7 1.327(5)
C7 H7A 0.9400
C7 H7B 0.9400
C9 H9A 0.9700
C9 H9C 0.9700
C9 H9B 0.9700
C8 H8A 0.9700
C8 H8B 0.9700
C8 H8C 0.9700
C18 C19 1.329(5)
C19 H19A 0.9400
C19 H19B 0.9400
C20 H20A 0.9700
C20 H20B 0.9700
C20 H20C 0.9700
C21 H21A 0.9700
C21 H21B 0.9700
C21 H21C 0.9700
